data_1555710
loop_
_publ_author_name
'Verma, Ajay'
'Kumar, Sangit'

_publ_section_title
;
 Selective Oxidative Decarbonylative Cleavage of Unstrained
 C(sp(3))-C(sp(2)) Bond: Synthesis of Substituted Benzoxazinones.
;
_journal_issue 17
_journal_name_full 'Organic letters'
_journal_page_first 4388
_journal_page_last 4391
_journal_paper_doi 10.1021/acs.orglett.6b02142
_journal_volume 18
_journal_year 2016
_chemical_formula_moiety 'C14  H8  F1  N1  O2'
_chemical_formula_sum 'C14 H8 F N O2'
_chemical_formula_weight 241.21
_space_group_IT_number 14
_space_group_name_Hall '-P 2yn'
_space_group_name_H-M_alt 'P 1 21/n 1'
_symmetry_cell_setting monoclinic
_symmetry_Int_Tables_number 14
_symmetry_space_group_name_Hall '-P 2yn'
_symmetry_space_group_name_H-M 'P 1 21/n 1'
_atom_sites_solution_hydrogens geom
_audit_conform_dict_location ftp://ftp.iucr.org/pub/cif_core.dic
_audit_conform_dict_name cif_core.dic
_audit_conform_dict_version 2.4.3
_audit_creation_date 2016-01-30T19:51:01-00:00
_audit_creation_method 'WinGX routine CIF_UPDATE'
_cell_angle_alpha 90
_cell_angle_beta 90.203(7)
_cell_angle_gamma 90
_cell_formula_units_Z 4
_cell_length_a 12.021(2)
_cell_length_b 3.7932(6)
_cell_length_c 23.197(4)
_cell_measurement_reflns_used 24
_cell_measurement_temperature 160(2)
_cell_measurement_theta_max 28.001
_cell_measurement_theta_min 3.128
_cell_measurement_wavelength 0.71073
_cell_volume 1057.7(3)
_computing_cell_refinement 'Bruker SAINT'
_computing_data_collection 'Bruker APEX2'
_computing_data_reduction 'Bruker SAINT'
_computing_molecular_graphics 'Ortep for Windows (Farrugia, 2012)'
_computing_publication_material 'WinGX publication routines (Farrugia, 2012)'
_computing_structure_refinement 'SHELXL-2014/7 (Sheldrick, 2014)'
_computing_structure_solution 'SHELXS-97 (Sheldrick 2008)'
_diffrn_ambient_temperature 160(2)
_diffrn_measured_fraction_theta_full 0.998
_diffrn_measured_fraction_theta_max 0.992
_diffrn_measurement_device_type 'Bruker D8 VENTURE'
_diffrn_measurement_method '\f and \w scans'
_diffrn_radiation_probe x-ray
_diffrn_radiation_type MoK\a
_diffrn_radiation_wavelength 0.71073
_diffrn_reflns_av_R_equivalents 0.0825
_diffrn_reflns_av_unetI/netI 0.0813
_diffrn_reflns_Laue_measured_fraction_full 0.998
_diffrn_reflns_Laue_measured_fraction_max 0.992
_diffrn_reflns_limit_h_max 15
_diffrn_reflns_limit_h_min -15
_diffrn_reflns_limit_k_max 4
_diffrn_reflns_limit_k_min -5
_diffrn_reflns_limit_l_max 30
_diffrn_reflns_limit_l_min -27
_diffrn_reflns_number 10912
_diffrn_reflns_point_group_measured_fraction_full 0.998
_diffrn_reflns_point_group_measured_fraction_max 0.992
_diffrn_reflns_theta_full 25.242
_diffrn_reflns_theta_max 28.001
_diffrn_reflns_theta_min 3.128
_diffrn_standards_number 0
_exptl_absorpt_coefficient_mu 0.114
_exptl_absorpt_correction_type none
_exptl_crystal_density_diffrn 1.515
_exptl_crystal_density_method 'not measured'
_exptl_crystal_description rod
_exptl_crystal_F_000 496
_exptl_crystal_size_max 0.04
_exptl_crystal_size_mid 0.03
_exptl_crystal_size_min 0.01
_refine_diff_density_max 0.223
_refine_diff_density_min -0.274
_refine_diff_density_rms 0.054
_refine_ls_extinction_method none
_refine_ls_goodness_of_fit_ref 1.024
_refine_ls_hydrogen_treatment constr
_refine_ls_matrix_type full
_refine_ls_number_constraints 0
_refine_ls_number_parameters 163
_refine_ls_number_reflns 2517
_refine_ls_number_restraints 0
_refine_ls_restrained_S_all 1.024
_refine_ls_R_factor_all 0.1254
_refine_ls_R_factor_gt 0.0595
_refine_ls_shift/su_max 0
_refine_ls_shift/su_mean 0
_refine_ls_structure_factor_coef Fsqd
_refine_ls_weighting_details 'w=1/[\s^2^(Fo^2^)+(0.0444P)^2^+0.3539P] where P=(Fo^2^+2Fc^2^)/3'
_refine_ls_weighting_scheme calc
_refine_ls_wR_factor_gt 0.1089
_refine_ls_wR_factor_ref 0.1284
_reflns_Friedel_coverage 0
_reflns_number_gt 1460
_reflns_number_total 2517
_reflns_threshold_expression 'I > 2\s(I)'
_cod_data_source_file ol6b02142_si_003.cif
_cod_data_source_block AV-572
_cod_original_sg_symbol_H-M 'P 21/n'
_cod_database_code 1555710

loop_
_symmetry_equiv_pos_as_xyz
'x, y, z'
'-x+1/2, y+1/2, -z+1/2'
'-x, -y, -z'
'x-1/2, -y-1/2, z-1/2'

loop_
_atom_site_label
_atom_site_type_symbol
_atom_site_fract_x
_atom_site_fract_y
_atom_site_fract_z
_atom_site_U_iso_or_equiv
_atom_site_adp_type
_atom_site_occupancy
_atom_site_site_symmetry_order
_atom_site_calc_flag
_atom_site_refinement_flags_posn
_atom_site_refinement_flags_adp
F1 F 0.38532(11) 0.1264(4) -0.06110(5) 0.0522(4) Uani 1 1 d . .
O1 O 0.01332(11) -0.2343(4) 0.11673(6) 0.0278(4) Uani 1 1 d . .
O2 O -0.14584(12) -0.4645(4) 0.14564(6) 0.0386(4) Uani 1 1 d . .
N1 N 0.14008(13) 0.0506(4) 0.17891(7) 0.0244(4) Uani 1 1 d . .
C12 C 0.31711(18) 0.0759(6) -0.01520(9) 0.0329(5) Uani 1 1 d . .
C11 C 0.21632(18) -0.0789(6) -0.02395(9) 0.0333(5) Uani 1 1 d . .
H8 H 0.1936 -0.1517 -0.0614 0.04 Uiso 1 1 calc R U
C10 C 0.14768(17) -0.1273(5) 0.02331(9) 0.0283(5) Uani 1 1 d . .
H2 H 0.0769 -0.2349 0.0183 0.034 Uiso 1 1 calc R U
C9 C 0.18138(16) -0.0199(5) 0.07789(8) 0.0241(5) Uani 1 1 d . .
C8 C 0.11114(16) -0.0620(5) 0.12921(9) 0.0233(5) Uani 1 1 d . .
C1 C -0.06547(17) -0.2987(5) 0.15942(9) 0.0268(5) Uani 1 1 d . .
C2 C -0.03803(16) -0.1589(5) 0.21607(8) 0.0232(5) Uani 1 1 d . .
C3 C -0.11229(16) -0.1894(5) 0.26160(9) 0.0273(5) Uani 1 1 d . .
H5 H -0.1823 -0.3005 0.2558 0.033 Uiso 1 1 calc R U
C4 C -0.08448(17) -0.0588(6) 0.31511(9) 0.0299(5) Uani 1 1 d . .
H1 H -0.1355 -0.0761 0.3462 0.036 Uiso 1 1 calc R U
C14 C 0.28567(16) 0.1362(5) 0.08488(9) 0.0279(5) Uani 1 1 d . .
H3 H 0.3093 0.2099 0.1221 0.033 Uiso 1 1 calc R U
C13 C 0.35457(18) 0.1840(6) 0.03815(9) 0.0327(5) Uani 1 1 d . .
H4 H 0.4259 0.2886 0.0426 0.039 Uiso 1 1 calc R U
C7 C 0.06498(16) 0.0048(5) 0.22427(8) 0.0222(5) Uani 1 1 d . .
C6 C 0.09384(16) 0.1317(5) 0.27905(8) 0.0253(5) Uani 1 1 d . .
H7 H 0.1642 0.2388 0.2854 0.03 Uiso 1 1 calc R U
C5 C 0.01919(16) 0.0992(5) 0.32338(9) 0.0278(5) Uani 1 1 d . .
H6 H 0.0385 0.1863 0.3605 0.033 Uiso 1 1 calc R U

loop_
_atom_site_aniso_label
_atom_site_aniso_U_11
_atom_site_aniso_U_22
_atom_site_aniso_U_33
_atom_site_aniso_U_23
_atom_site_aniso_U_13
_atom_site_aniso_U_12
F1 0.0519(9) 0.0727(10) 0.0321(8) 0.0064(7) 0.0118(7) 0.0040(8)
O1 0.0246(8) 0.0310(8) 0.0278(8) -0.0021(7) -0.0050(6) -0.0045(6)
O2 0.0313(9) 0.0474(10) 0.0370(9) -0.0028(8) -0.0099(7) -0.0151(8)
N1 0.0248(9) 0.0249(10) 0.0235(9) 0.0004(7) -0.0051(7) -0.0002(7)
C12 0.0364(13) 0.0377(14) 0.0248(11) 0.0059(10) 0.0061(10) 0.0088(11)
C11 0.0403(14) 0.0361(13) 0.0234(11) -0.0029(10) -0.0064(10) 0.0102(11)
C10 0.0287(12) 0.0260(12) 0.0302(12) -0.0012(9) -0.0088(9) 0.0030(9)
C9 0.0265(11) 0.0206(11) 0.0252(10) 0.0021(9) -0.0036(9) 0.0057(9)
C8 0.0220(11) 0.0184(11) 0.0294(11) 0.0004(9) -0.0076(9) 0.0013(9)
C1 0.0258(11) 0.0232(12) 0.0315(12) 0.0046(9) -0.0067(9) 0.0020(10)
C2 0.0237(11) 0.0179(11) 0.0279(11) 0.0022(9) -0.0057(9) 0.0014(9)
C3 0.0212(11) 0.0248(12) 0.0358(12) 0.0038(10) -0.0036(9) 0.0020(9)
C4 0.0262(12) 0.0317(13) 0.0319(12) 0.0028(10) 0.0027(9) 0.0061(10)
C14 0.0327(12) 0.0273(12) 0.0237(11) -0.0003(9) -0.0044(9) 0.0024(10)
C13 0.0292(12) 0.0328(13) 0.0361(13) 0.0040(10) -0.0011(10) 0.0003(10)
C7 0.0237(11) 0.0168(11) 0.0261(11) 0.0022(9) -0.0032(8) 0.0039(9)
C6 0.0224(11) 0.0246(12) 0.0288(11) -0.0001(9) -0.0078(9) -0.0002(9)
C5 0.0311(12) 0.0279(12) 0.0245(11) -0.0021(9) -0.0045(9) 0.0068(10)

loop_
_atom_type_symbol
_atom_type_description
_atom_type_scat_dispersion_real
_atom_type_scat_dispersion_imag
_atom_type_scat_source
C C 0.0033 0.0016 'International Tables Vol C Tables 4.2.6.8 and 6.1.1.4'
H H 0 0 'International Tables Vol C Tables 4.2.6.8 and 6.1.1.4'
N N 0.0061 0.0033 'International Tables Vol C Tables 4.2.6.8 and 6.1.1.4'
O O 0.0106 0.006 'International Tables Vol C Tables 4.2.6.8 and 6.1.1.4'
F F 0.0171 0.0103 'International Tables Vol C Tables 4.2.6.8 and 6.1.1.4'

loop_
_geom_angle_atom_site_label_1
_geom_angle_atom_site_label_2
_geom_angle_atom_site_label_3
_geom_angle
C8 O1 C1 121.08(16)
C8 N1 C7 117.57(17)
F1 C12 C11 118.9(2)
F1 C12 C13 117.7(2)
C11 C12 C13 123.4(2)
C12 C11 C10 118.1(2)
C12 C11 H8 120.9
C10 C11 H8 120.9
C11 C10 C9 120.6(2)
C11 C10 H2 119.7
C9 C10 H2 119.7
C10 C9 C14 119.31(18)
C10 C9 C8 122.65(18)
C14 C9 C8 118.05(18)
N1 C8 O1 125.39(18)
N1 C8 C9 122.64(18)
O1 C8 C9 111.97(17)
O2 C1 O1 116.92(19)
O2 C1 C2 127.89(19)
O1 C1 C2 115.18(18)
C3 C2 C7 120.30(19)
C3 C2 C1 120.81(18)
C7 C2 C1 118.89(18)
C4 C3 C2 120.04(19)
C4 C3 H5 120
C2 C3 H5 120
C3 C4 C5 119.51(19)
C3 C4 H1 120.2
C5 C4 H1 120.2
C13 C14 C9 120.43(19)
C13 C14 H3 119.8
C9 C14 H3 119.8
C12 C13 C14 118.1(2)
C12 C13 H4 120.9
C14 C13 H4 120.9
C2 C7 N1 121.76(18)
C2 C7 C6 119.50(18)
N1 C7 C6 118.73(18)
C5 C6 C7 119.22(19)
C5 C6 H7 120.4
C7 C6 H7 120.4
C6 C5 C4 121.4(2)
C6 C5 H6 119.3
C4 C5 H6 119.3

loop_
_geom_bond_atom_site_label_1
_geom_bond_atom_site_label_2
_geom_bond_distance
F1 C12 1.360(2)
O1 C8 1.375(2)
O1 C1 1.394(2)
O2 C1 1.195(2)
N1 C8 1.277(2)
N1 C7 1.400(2)
C12 C11 1.361(3)
C12 C13 1.378(3)
C11 C10 1.387(3)
C11 H8 0.95
C10 C9 1.389(3)
C10 H2 0.95
C9 C14 1.395(3)
C9 C8 1.471(3)
C1 C2 1.454(3)
C2 C3 1.390(3)
C2 C7 1.398(3)
C3 C4 1.376(3)
C3 H5 0.95
C4 C5 1.395(3)
C4 H1 0.95
C14 C13 1.378(3)
C14 H3 0.95
C13 H4 0.95
C7 C6 1.401(3)
C6 C5 1.373(3)
C6 H7 0.95
C5 H6 0.95

loop_
_geom_hbond_atom_site_label_D
_geom_hbond_atom_site_label_H
_geom_hbond_atom_site_label_A
_geom_hbond_distance_DH
_geom_hbond_distance_HA
_geom_hbond_distance_DA
_geom_hbond_angle_DHA
_geom_hbond_site_symmetry_A
C11 H8 O2 0.95 2.5 3.416(3) 161.3 3_545
C11 H8 O2 0.95 2.5 3.416(3) 161.3 3_545
C11 H8 O2 0.95 2.5 3.416(3) 161.3 3_545
C11 H8 O2 0.95 2.5 3.416(3) 161.3 3_545

loop_
_geom_torsion_atom_site_label_1
_geom_torsion_atom_site_label_2
_geom_torsion_atom_site_label_3
_geom_torsion_atom_site_label_4
_geom_torsion
F1 C12 C11 C10 -179.79(18)
C13 C12 C11 C10 0.5(3)
C12 C11 C10 C9 0.1(3)
C11 C10 C9 C14 -0.4(3)
C11 C10 C9 C8 179.34(18)
C7 N1 C8 O1 -2.0(3)
C7 N1 C8 C9 178.14(17)
C1 O1 C8 N1 0.6(3)
C1 O1 C8 C9 -179.52(16)
C10 C9 C8 N1 -176.86(19)
C14 C9 C8 N1 2.8(3)
C10 C9 C8 O1 3.2(3)
C14 C9 C8 O1 -177.04(17)
C8 O1 C1 O2 -176.54(18)
C8 O1 C1 C2 2.4(2)
O2 C1 C2 C3 -4.6(3)
O1 C1 C2 C3 176.64(17)
O2 C1 C2 C7 174.9(2)
O1 C1 C2 C7 -3.9(3)
C7 C2 C3 C4 -0.1(3)
C1 C2 C3 C4 179.33(18)
C2 C3 C4 C5 -0.9(3)
C10 C9 C14 C13 0.1(3)
C8 C9 C14 C13 -179.60(18)
F1 C12 C13 C14 179.55(18)
C11 C12 C13 C14 -0.8(3)
C9 C14 C13 C12 0.4(3)
C3 C2 C7 N1 -177.78(18)
C1 C2 C7 N1 2.7(3)
C3 C2 C7 C6 1.3(3)
C1 C2 C7 C6 -178.17(17)
C8 N1 C7 C2 0.2(3)
C8 N1 C7 C6 -178.87(17)
C2 C7 C6 C5 -1.4(3)
N1 C7 C6 C5 177.73(17)
C7 C6 C5 C4 0.3(3)
C3 C4 C5 C6 0.8(3)
